data_1010442
loop_
_publ_author_name
'Mooney, R. C. L.'

_publ_section_title
;
 The Configuration of the Pentahalogen Anion Group from the X-ray
 Structure Determination of Potassium Tetra-Chloroiodide Crystals
;
_journal_coden_ASTM ZEKGAX
_journal_issue 1-6
_journal_name_full
;
 Zeitschrift f\"ur Kristallographie - Crystalline Materials
;
_journal_page_first 377
_journal_page_last 393
_journal_paper_doi 10.1524/zkri.1938.98.1.377
_journal_volume 98
_journal_year 1938
_chemical_formula_structural 'K I Cl4'
_chemical_formula_sum 'Cl4 I K'
_chemical_name_systematic 'Potassium tetrachloroiodate(III)'
_space_group_IT_number 14
_symmetry_cell_setting monoclinic
_symmetry_Int_Tables_number 14
_symmetry_space_group_name_Hall '-P 2yn'
_symmetry_space_group_name_H-M 'P 1 21/n 1'
_cell_angle_alpha 90
_cell_angle_beta 95.116
_cell_angle_gamma 90
_cell_formula_units_Z 4
_cell_length_a 13.09
_cell_length_b 14.18
_cell_length_c 4.2
_cell_volume 776.5
_cod_database_code 1010442

loop_
_symmetry_equiv_pos_as_xyz
x,y,z
1/2+x,1/2-y,1/2+z
-x,-y,-z
1/2-x,1/2+y,1/2-z

loop_
_atom_site_label
_atom_site_type_symbol
_atom_site_symmetry_multiplicity
_atom_site_Wyckoff_symbol
_atom_site_fract_x
_atom_site_fract_y
_atom_site_fract_z
_atom_site_occupancy
_atom_site_attached_hydrogens
_atom_site_calc_flag
K1 K1+ 4 e 0.075 0.1528 0.3194 1. 0 d
I1 I3+ 4 e 0.2056 0.4361 0.5 1. 0 d
Cl1 Cl1- 4 e 0.2194 0.2889 0.7361 1. 0 d
Cl2 Cl1- 4 e 0.1917 0.5833 0.5417 1. 0 d
Cl3 Cl1- 4 e 0.3722 0.4694 0.7361 1. 0 d
Cl4 Cl1- 4 e 0.0389 0.4028 0.2639 1. 0 d

loop_
_atom_type_symbol
_atom_type_oxidation_number
K1+ 1.000
I3+ 3.000
Cl1- -1.000
